data_7117194
loop_
_publ_author_name
'Roop Shikha Singh'
'Rakesh Kumar Gupta'
'Rajendra Prasad Paitandi'
'Mrigendra Dubey'
'Gunjan Sharma'
'Biplob Koch'
'Daya Shankar Pandey'

_publ_section_title
;
 Morphological tuning via structural modulations in AIE luminogens with
 the minimum number of possible variables and their use in live cell
 imaging
;
_journal_name_full Chem.Commun.
_journal_page_first 9125
_journal_paper_doi 10.1039/C5cc02488A
_journal_volume 51
_journal_year 2015
_chemical_formula_moiety 'C20 H16 B F2 N3 S, 0.5(C6 H14)'
_chemical_formula_sum 'C23 H23 B F2 N3 S'
_chemical_formula_weight 422.31
_space_group_IT_number 14
_symmetry_cell_setting monoclinic
_symmetry_Int_Tables_number 14
_symmetry_space_group_name_Hall '-P 2yn'
_symmetry_space_group_name_H-M 'P 1 21/n 1'
_atom_sites_solution_hydrogens geom
_atom_sites_solution_primary direct
_atom_sites_solution_secondary difmap
_audit_creation_method SHELXL-97
_audit_update_record
;
2014-12-17 deposited with the CCDC.
2015-04-09 downloaded from the CCDC.
;
_cell_angle_alpha 90.00
_cell_angle_beta 109.759(3)
_cell_angle_gamma 90.00
_cell_formula_units_Z 4
_cell_length_a 16.3271(10)
_cell_length_b 8.3270(4)
_cell_length_c 16.9926(8)
_cell_measurement_reflns_used 5023
_cell_measurement_temperature 296(2)
_cell_measurement_theta_max 24.87
_cell_measurement_theta_min 2.55
_cell_volume 2174.2(2)
_computing_cell_refinement 'Bruker SAINT'
_computing_data_collection 'Bruker APEX2'
_computing_data_reduction 'Bruker SAINT'
_computing_molecular_graphics 'Bruker SHELXTL'
_computing_publication_material 'Bruker SHELXTL'
_computing_structure_refinement 'SHELXL-2014 (Sheldrick 2014)'
_computing_structure_solution 'SIR-92 (Altomare et al.,1993)'
_diffrn_ambient_temperature 296(2)
_diffrn_measured_fraction_theta_full 0.995
_diffrn_measured_fraction_theta_max 0.995
_diffrn_measurement_device_type 'Bruker APEX-II CCD'
_diffrn_measurement_method '\f and \w scans'
_diffrn_radiation_monochromator graphite
_diffrn_radiation_type MoK\a
_diffrn_radiation_wavelength 0.71073
_diffrn_reflns_av_R_equivalents 0.0306
_diffrn_reflns_av_sigmaI/netI 0.0305
_diffrn_reflns_limit_h_max 20
_diffrn_reflns_limit_h_min -20
_diffrn_reflns_limit_k_max 10
_diffrn_reflns_limit_k_min -10
_diffrn_reflns_limit_l_max 21
_diffrn_reflns_limit_l_min -21
_diffrn_reflns_number 17292
_diffrn_reflns_theta_full 26.78
_diffrn_reflns_theta_max 26.78
_diffrn_reflns_theta_min 1.50
_diffrn_source 'fine-focus sealed tube'
_exptl_absorpt_coefficient_mu 0.180
_exptl_absorpt_correction_T_max 0.979
_exptl_absorpt_correction_T_min 0.958
_exptl_absorpt_correction_type multi-scan
_exptl_absorpt_process_details
;
SADABS-2014/2 - Bruker AXS area detector scaling and absorption correction  
;
_exptl_crystal_colour colorless
_exptl_crystal_density_diffrn 1.290
_exptl_crystal_density_method 'not measured'
_exptl_crystal_description plate
_exptl_crystal_F_000 884
_exptl_crystal_size_max 0.26
_exptl_crystal_size_mid 0.20
_exptl_crystal_size_min 0.12
_refine_diff_density_max 0.330
_refine_diff_density_min -0.214
_refine_diff_density_rms 0.042
_refine_ls_extinction_method none
_refine_ls_goodness_of_fit_ref 1.116
_refine_ls_hydrogen_treatment none
_refine_ls_matrix_type full
_refine_ls_number_parameters 272
_refine_ls_number_reflns 4650
_refine_ls_number_restraints 0
_refine_ls_restrained_S_all 1.116
_refine_ls_R_factor_all 0.0642
_refine_ls_R_factor_gt 0.0450
_refine_ls_shift/su_max 0.004
_refine_ls_shift/su_mean 0.000
_refine_ls_structure_factor_coef Fsqd
_refine_ls_weighting_details 'calc w=1/[\s^2^(Fo^2^)+(0.0801P)^2^+0.0000P] where P=(Fo^2^+2Fc^2^)/3'
_refine_ls_weighting_scheme calc
_refine_ls_wR_factor_gt 0.1312
_refine_ls_wR_factor_ref 0.1410
_reflns_number_gt 3421
_reflns_number_total 4650
_reflns_threshold_expression >2sigma(I)
_cod_data_source_file c5cc02488a2.cif
_cod_data_source_block shelx
_cod_original_sg_symbol_H-M 'P 21/n'
_cod_database_code 7117194

loop_
_symmetry_equiv_pos_as_xyz
'x, y, z'
'-x+1/2, y+1/2, -z+1/2'
'-x, -y, -z'
'x-1/2, -y-1/2, z-1/2'

loop_
_atom_site_label
_atom_site_type_symbol
_atom_site_fract_x
_atom_site_fract_y
_atom_site_fract_z
_atom_site_U_iso_or_equiv
_atom_site_adp_type
_atom_site_occupancy
_atom_site_symmetry_multiplicity
_atom_site_calc_flag
_atom_site_refinement_flags
_atom_site_disorder_assembly
_atom_site_disorder_group
C1 C 0.83590(14) 0.9667(2) 0.81309(11) 0.0523(5) Uani 1 1 d . . .
H1 H 0.8594 0.9205 0.7757 0.063 Uiso 1 1 calc R . .
C2 C 0.75314(15) 0.9376(3) 0.81389(12) 0.0632(6) Uani 1 1 d . . .
H2 H 0.7118 0.8704 0.7778 0.076 Uiso 1 1 calc R . .
C3 C 0.74304(13) 1.0269(3) 0.87825(11) 0.0567(5) Uani 1 1 d . . .
H3 H 0.6937 1.0308 0.8939 0.068 Uiso 1 1 calc R . .
C4 C 0.82108(11) 1.1108(2) 0.91592(10) 0.0421(4) Uani 1 1 d . . .
C5 C 0.84793(11) 1.2129(2) 0.98515(9) 0.0379(4) Uani 1 1 d . . .
C6 C 0.93244(11) 1.27044(19) 1.01501(9) 0.0362(4) Uani 1 1 d . . .
C7 C 0.97796(11) 1.3612(2) 1.08708(10) 0.0418(4) Uani 1 1 d . . .
H7 H 0.9545 1.4044 1.1253 0.050 Uiso 1 1 calc R . .
C8 C 1.06195(12) 1.3738(2) 1.09025(11) 0.0484(5) Uani 1 1 d . . .
H8 H 1.1068 1.4260 1.1312 0.058 Uiso 1 1 calc R . .
C9 C 1.06821(11) 1.2934(2) 1.02035(10) 0.0446(4) Uani 1 1 d . . .
H9 H 1.1189 1.2847 1.0072 0.054 Uiso 1 1 calc R . .
C10 C 0.78577(11) 1.2571(2) 1.02872(10) 0.0378(4) Uani 1 1 d . . .
C11 C 0.71745(10) 1.3696(2) 0.99177(9) 0.0378(4) Uani 1 1 d . . .
C12 C 0.66350(10) 1.3436(2) 1.09983(10) 0.0378(4) Uani 1 1 d . . .
C13 C 0.60068(11) 1.3869(2) 1.13547(11) 0.0461(4) Uani 1 1 d . . .
H13 H 0.5544 1.4525 1.1060 0.055 Uiso 1 1 calc R . .
C14 C 0.60743(12) 1.3327(2) 1.21338(11) 0.0486(5) Uani 1 1 d . . .
H14 H 0.5653 1.3624 1.2362 0.058 Uiso 1 1 calc R . .
C15 C 0.67628(13) 1.2336(2) 1.25972(11) 0.0506(5) Uani 1 1 d . . .
C16 C 0.73602(13) 1.1856(2) 1.22450(11) 0.0524(5) Uani 1 1 d . . .
H16 H 0.7807 1.1167 1.2540 0.063 Uiso 1 1 calc R . .
C17 C 0.73123(11) 1.2390(2) 1.14367(10) 0.0407(4) Uani 1 1 d . . .
C18 C 0.79217(11) 1.1948(2) 1.10473(10) 0.0434(4) Uani 1 1 d . . .
H18 H 0.8367 1.1232 1.1311 0.052 Uiso 1 1 calc R . .
C19 C 0.63283(16) 1.6093(3) 0.88473(15) 0.0806(8) Uani 1 1 d . . .
H19A H 0.6264 1.6714 0.8354 0.121 Uiso 1 1 calc R . .
H19B H 0.6471 1.6792 0.9324 0.121 Uiso 1 1 calc R . .
H19C H 0.5793 1.5545 0.8785 0.121 Uiso 1 1 calc R . .
C20 C 0.68326(17) 1.1827(3) 1.34745(13) 0.0787(8) Uani 1 1 d . . .
H20A H 0.6309 1.1283 1.3458 0.118 Uiso 1 1 calc R . .
H20B H 0.6913 1.2759 1.3825 0.118 Uiso 1 1 calc R . .
H20C H 0.7320 1.1117 1.3695 0.118 Uiso 1 1 calc R . .
C21 C 0.5136(2) 0.0172(4) 0.96201(17) 0.0949(9) Uani 1 1 d . . .
H21A H 0.5723 0.0602 0.9815 0.114 Uiso 1 1 calc R . .
H21B H 0.5151 -0.0835 0.9339 0.114 Uiso 1 1 calc R . .
C22 C 0.4567(2) 0.1308(5) 0.9003(2) 0.1201(12) Uani 1 1 d . . .
H22A H 0.4547 0.2316 0.9281 0.144 Uiso 1 1 calc R . .
H22B H 0.3981 0.0875 0.8797 0.144 Uiso 1 1 calc R . .
C23 C 0.4869(3) 0.1633(5) 0.8258(2) 0.1261(12) Uani 1 1 d . . .
H23A H 0.4469 0.2353 0.7876 0.189 Uiso 1 1 calc R . .
H23B H 0.4891 0.0641 0.7978 0.189 Uiso 1 1 calc R . .
H23C H 0.5438 0.2110 0.8453 0.189 Uiso 1 1 calc R . .
N1 N 0.87795(10) 1.07052(18) 0.87360(8) 0.0427(4) Uani 1 1 d . . .
N2 N 0.99180(9) 1.23117(16) 0.97511(8) 0.0371(3) Uani 1 1 d . . .
N3 N 0.65784(8) 1.40853(18) 1.02391(8) 0.0418(3) Uani 1 1 d . . .
B1 B 0.96639(13) 1.1525(2) 0.88764(11) 0.0398(4) Uani 1 1 d . . .
F1 F 0.95626(8) 1.26965(12) 0.82669(6) 0.0545(3) Uani 1 1 d . . .
F2 F 1.02823(7) 1.04393(13) 0.88344(7) 0.0573(3) Uani 1 1 d . . .
S1 S 0.71723(3) 1.46668(7) 0.89929(3) 0.05680(19) Uani 1 1 d . . .

loop_
_atom_site_aniso_label
_atom_site_aniso_U_11
_atom_site_aniso_U_22
_atom_site_aniso_U_33
_atom_site_aniso_U_23
_atom_site_aniso_U_13
_atom_site_aniso_U_12
C1 0.0657(13) 0.0576(12) 0.0356(9) -0.0057(8) 0.0197(9) -0.0067(10)
C2 0.0636(13) 0.0752(15) 0.0478(11) -0.0135(10) 0.0148(10) -0.0199(12)
C3 0.0439(11) 0.0766(14) 0.0505(11) -0.0053(10) 0.0172(9) -0.0119(10)
C4 0.0397(9) 0.0541(10) 0.0365(8) -0.0010(8) 0.0183(7) -0.0014(8)
C5 0.0378(9) 0.0464(10) 0.0342(8) 0.0053(7) 0.0183(7) 0.0045(8)
C6 0.0358(8) 0.0439(9) 0.0338(8) 0.0038(7) 0.0182(7) 0.0063(7)
C7 0.0426(9) 0.0480(10) 0.0367(8) -0.0012(7) 0.0161(7) 0.0022(8)
C8 0.0413(10) 0.0575(12) 0.0450(9) -0.0029(8) 0.0126(8) -0.0040(9)
C9 0.0339(9) 0.0568(11) 0.0462(10) 0.0054(8) 0.0177(8) 0.0021(8)
C10 0.0317(8) 0.0485(10) 0.0371(8) -0.0012(7) 0.0165(7) -0.0009(7)
C11 0.0299(8) 0.0544(10) 0.0316(8) 0.0024(7) 0.0136(6) -0.0009(8)
C12 0.0323(8) 0.0474(10) 0.0378(8) 0.0006(7) 0.0170(7) -0.0031(7)
C13 0.0338(9) 0.0605(12) 0.0491(10) 0.0071(8) 0.0208(8) 0.0074(8)
C14 0.0424(10) 0.0631(12) 0.0514(10) 0.0045(9) 0.0304(8) 0.0046(9)
C15 0.0522(11) 0.0624(12) 0.0477(10) 0.0124(9) 0.0309(9) 0.0066(10)
C16 0.0541(11) 0.0638(12) 0.0488(10) 0.0197(9) 0.0298(9) 0.0177(10)
C17 0.0390(9) 0.0492(10) 0.0392(9) 0.0049(7) 0.0203(8) 0.0038(8)
C18 0.0386(9) 0.0536(11) 0.0434(9) 0.0092(8) 0.0211(8) 0.0112(8)
C19 0.0690(15) 0.1032(19) 0.0793(15) 0.0472(14) 0.0378(13) 0.0328(14)
C20 0.0895(17) 0.1070(19) 0.0614(13) 0.0368(13) 0.0539(13) 0.0364(15)
C21 0.094(2) 0.0859(18) 0.101(2) -0.0189(17) 0.0279(17) -0.0148(17)
C22 0.108(3) 0.118(3) 0.116(3) 0.016(2) 0.013(2) 0.006(2)
C23 0.120(3) 0.152(3) 0.098(2) 0.019(2) 0.026(2) 0.010(3)
N1 0.0492(9) 0.0494(8) 0.0331(7) -0.0018(6) 0.0187(6) -0.0009(7)
N2 0.0342(7) 0.0455(8) 0.0371(7) 0.0036(6) 0.0194(6) 0.0031(6)
N3 0.0311(7) 0.0583(9) 0.0387(7) 0.0066(6) 0.0155(6) 0.0034(7)
B1 0.0434(11) 0.0443(11) 0.0381(9) 0.0027(8) 0.0221(8) 0.0075(9)
F1 0.0707(8) 0.0579(6) 0.0422(6) 0.0087(5) 0.0287(5) -0.0008(6)
F2 0.0568(7) 0.0587(7) 0.0680(7) -0.0035(5) 0.0364(6) 0.0127(5)
S1 0.0452(3) 0.0891(4) 0.0429(3) 0.0230(2) 0.0237(2) 0.0140(3)

loop_
_atom_type_symbol
_atom_type_description
_atom_type_scat_dispersion_real
_atom_type_scat_dispersion_imag
_atom_type_scat_source
C C 0.0033 0.0016 'International Tables Vol C Tables 4.2.6.8 and 6.1.1.4'
H H 0.0000 0.0000 'International Tables Vol C Tables 4.2.6.8 and 6.1.1.4'
N N 0.0061 0.0033 'International Tables Vol C Tables 4.2.6.8 and 6.1.1.4'
B B 0.0013 0.0007 'International Tables Vol C Tables 4.2.6.8 and 6.1.1.4'
F F 0.0171 0.0103 'International Tables Vol C Tables 4.2.6.8 and 6.1.1.4'
S S 0.1246 0.1234 'International Tables Vol C Tables 4.2.6.8 and 6.1.1.4'

loop_
_geom_angle_atom_site_label_1
_geom_angle_atom_site_label_2
_geom_angle_atom_site_label_3
_geom_angle
_geom_angle_site_symmetry_1
_geom_angle_site_symmetry_3
N1 C1 C2 110.81(18) . .
N1 C1 H1 124.6 . .
C2 C1 H1 124.6 . .
C1 C2 C3 107.12(18) . .
C1 C2 H2 126.4 . .
C3 C2 H2 126.4 . .
C2 C3 C4 107.26(18) . .
C2 C3 H3 126.4 . .
C4 C3 H3 126.4 . .
N1 C4 C5 120.46(15) . .
N1 C4 C3 107.77(15) . .
C5 C4 C3 131.70(16) . .
C6 C5 C4 120.64(15) . .
C6 C5 C10 119.60(15) . .
C4 C5 C10 119.75(15) . .
C5 C6 N2 120.67(15) . .
C5 C6 C7 131.90(15) . .
N2 C6 C7 107.29(14) . .
C8 C7 C6 107.64(15) . .
C8 C7 H7 126.2 . .
C6 C7 H7 126.2 . .
C7 C8 C9 107.01(16) . .
C7 C8 H8 126.5 . .
C9 C8 H8 126.5 . .
N2 C9 C8 110.75(15) . .
N2 C9 H9 124.6 . .
C8 C9 H9 124.6 . .
C18 C10 C11 117.65(15) . .
C18 C10 C5 122.01(15) . .
C11 C10 C5 120.33(14) . .
N3 C11 C10 124.03(14) . .
N3 C11 S1 118.68(12) . .
C10 C11 S1 117.23(12) . .
N3 C12 C13 118.54(15) . .
N3 C12 C17 122.17(14) . .
C13 C12 C17 119.26(14) . .
C14 C13 C12 120.13(16) . .
C14 C13 H13 119.9 . .
C12 C13 H13 119.9 . .
C13 C14 C15 121.65(16) . .
C13 C14 H14 119.2 . .
C15 C14 H14 119.2 . .
C16 C15 C14 118.82(16) . .
C16 C15 C20 121.44(18) . .
C14 C15 C20 119.75(17) . .
C15 C16 C17 121.23(17) . .
C15 C16 H16 119.4 . .
C17 C16 H16 119.4 . .
C12 C17 C18 117.62(14) . .
C12 C17 C16 118.82(15) . .
C18 C17 C16 123.55(16) . .
C10 C18 C17 120.20(16) . .
C10 C18 H18 119.9 . .
C17 C18 H18 119.9 . .
S1 C19 H19A 109.5 . .
S1 C19 H19B 109.5 . .
H19A C19 H19B 109.5 . .
S1 C19 H19C 109.5 . .
H19A C19 H19C 109.5 . .
H19B C19 H19C 109.5 . .
C15 C20 H20A 109.5 . .
C15 C20 H20B 109.5 . .
H20A C20 H20B 109.5 . .
C15 C20 H20C 109.5 . .
H20A C20 H20C 109.5 . .
H20B C20 H20C 109.5 . .
C22 C21 C21 115.2(4) . 3_657
C22 C21 H21A 108.5 . .
C21 C21 H21A 108.5 3_657 .
C22 C21 H21B 108.5 . .
C21 C21 H21B 108.5 3_657 .
H21A C21 H21B 107.5 . .
C21 C22 C23 113.5(3) . .
C21 C22 H22A 108.9 . .
C23 C22 H22A 108.9 . .
C21 C22 H22B 108.9 . .
C23 C22 H22B 108.9 . .
H22A C22 H22B 107.7 . .
C22 C23 H23A 109.5 . .
C22 C23 H23B 109.5 . .
H23A C23 H23B 109.5 . .
C22 C23 H23C 109.5 . .
H23A C23 H23C 109.5 . .
H23B C23 H23C 109.5 . .
C1 N1 C4 107.04(15) . .
C1 N1 B1 127.90(15) . .
C4 N1 B1 124.48(14) . .
C9 N2 C6 107.31(14) . .
C9 N2 B1 127.94(14) . .
C6 N2 B1 124.12(14) . .
C11 N3 C12 118.14(14) . .
F2 B1 F1 109.09(14) . .
F2 B1 N1 111.50(15) . .
F1 B1 N1 109.03(15) . .
F2 B1 N2 111.42(14) . .
F1 B1 N2 110.14(15) . .
N1 B1 N2 105.61(12) . .
C11 S1 C19 101.46(9) . .

loop_
_geom_bond_atom_site_label_1
_geom_bond_atom_site_label_2
_geom_bond_distance
_geom_bond_site_symmetry_2
C1 N1 1.341(2) .
C1 C2 1.377(3) .
C1 H1 0.9300 .
C2 C3 1.378(3) .
C2 H2 0.9300 .
C3 C4 1.404(2) .
C3 H3 0.9300 .
C4 N1 1.394(2) .
C4 C5 1.396(2) .
C5 C6 1.385(2) .
C5 C10 1.491(2) .
C6 N2 1.396(2) .
C6 C7 1.417(2) .
C7 C8 1.358(3) .
C7 H7 0.9300 .
C8 C9 1.397(2) .
C8 H8 0.9300 .
C9 N2 1.330(2) .
C9 H9 0.9300 .
C10 C18 1.363(2) .
C10 C11 1.429(2) .
C11 N3 1.308(2) .
C11 S1 1.7662(16) .
C12 N3 1.373(2) .
C12 C13 1.403(2) .
C12 C17 1.407(2) .
C13 C14 1.367(2) .
C13 H13 0.9300 .
C14 C15 1.402(3) .
C14 H14 0.9300 .
C15 C16 1.365(3) .
C15 C20 1.517(3) .
C16 C17 1.420(2) .
C16 H16 0.9300 .
C17 C18 1.417(2) .
C18 H18 0.9300 .
C19 S1 1.772(2) .
C19 H19A 0.9600 .
C19 H19B 0.9600 .
C19 H19C 0.9600 .
C20 H20A 0.9600 .
C20 H20B 0.9600 .
C20 H20C 0.9600 .
C21 C22 1.483(4) .
C21 C21 1.528(6) 3_657
C21 H21A 0.9700 .
C21 H21B 0.9700 .
C22 C23 1.530(5) .
C22 H22A 0.9700 .
C22 H22B 0.9700 .
C23 H23A 0.9600 .
C23 H23B 0.9600 .
C23 H23C 0.9600 .
N1 B1 1.541(2) .
N2 B1 1.547(2) .
B1 F2 1.375(2) .
B1 F1 1.391(2) .

loop_
_geom_torsion_atom_site_label_1
_geom_torsion_atom_site_label_2
_geom_torsion_atom_site_label_3
_geom_torsion_atom_site_label_4
_geom_torsion
_geom_torsion_site_symmetry_1
_geom_torsion_site_symmetry_2
_geom_torsion_site_symmetry_3
_geom_torsion_site_symmetry_4
N1 C1 C2 C3 -0.3(2) . . . .
C1 C2 C3 C4 0.3(2) . . . .
C2 C3 C4 N1 -0.2(2) . . . .
C2 C3 C4 C5 -177.15(19) . . . .
N1 C4 C5 C6 -2.7(2) . . . .
C3 C4 C5 C6 173.99(19) . . . .
N1 C4 C5 C10 178.89(15) . . . .
C3 C4 C5 C10 -4.4(3) . . . .
C4 C5 C6 N2 1.8(2) . . . .
C10 C5 C6 N2 -179.78(14) . . . .
C4 C5 C6 C7 -173.27(17) . . . .
C10 C5 C6 C7 5.2(3) . . . .
C5 C6 C7 C8 174.89(18) . . . .
N2 C6 C7 C8 -0.64(19) . . . .
C6 C7 C8 C9 0.7(2) . . . .
C7 C8 C9 N2 -0.6(2) . . . .
C6 C5 C10 C18 -72.2(2) . . . .
C4 C5 C10 C18 106.2(2) . . . .
C6 C5 C10 C11 106.85(19) . . . .
C4 C5 C10 C11 -74.7(2) . . . .
C18 C10 C11 N3 -4.4(3) . . . .
C5 C10 C11 N3 176.48(16) . . . .
C18 C10 C11 S1 172.93(13) . . . .
C5 C10 C11 S1 -6.2(2) . . . .
N3 C12 C13 C14 -175.80(16) . . . .
C17 C12 C13 C14 2.6(3) . . . .
C12 C13 C14 C15 0.0(3) . . . .
C13 C14 C15 C16 -2.5(3) . . . .
C13 C14 C15 C20 177.3(2) . . . .
C14 C15 C16 C17 2.3(3) . . . .
C20 C15 C16 C17 -177.4(2) . . . .
N3 C12 C17 C18 -3.2(3) . . . .
C13 C12 C17 C18 178.44(17) . . . .
N3 C12 C17 C16 175.65(17) . . . .
C13 C12 C17 C16 -2.7(3) . . . .
C15 C16 C17 C12 0.2(3) . . . .
C15 C16 C17 C18 179.03(19) . . . .
C11 C10 C18 C17 1.5(3) . . . .
C5 C10 C18 C17 -179.44(16) . . . .
C12 C17 C18 C10 2.1(3) . . . .
C16 C17 C18 C10 -176.77(18) . . . .
C21 C21 C22 C23 179.3(3) 3_657 . . .
C2 C1 N1 C4 0.2(2) . . . .
C2 C1 N1 B1 -171.23(17) . . . .
C5 C4 N1 C1 177.34(16) . . . .
C3 C4 N1 C1 -0.05(19) . . . .
C5 C4 N1 B1 -10.8(2) . . . .
C3 C4 N1 B1 171.80(16) . . . .
C8 C9 N2 C6 0.16(19) . . . .
C8 C9 N2 B1 171.32(16) . . . .
C5 C6 N2 C9 -175.85(15) . . . .
C7 C6 N2 C9 0.29(18) . . . .
C5 C6 N2 B1 12.6(2) . . . .
C7 C6 N2 B1 -171.29(14) . . . .
C10 C11 N3 C12 3.3(3) . . . .
S1 C11 N3 C12 -173.96(12) . . . .
C13 C12 N3 C11 178.92(16) . . . .
C17 C12 N3 C11 0.6(2) . . . .
C1 N1 B1 F2 -47.7(2) . . . .
C4 N1 B1 F2 142.23(15) . . . .
C1 N1 B1 F1 72.8(2) . . . .
C4 N1 B1 F1 -97.26(18) . . . .
C1 N1 B1 N2 -168.84(16) . . . .
C4 N1 B1 N2 21.1(2) . . . .
C9 N2 B1 F2 47.1(2) . . . .
C6 N2 B1 F2 -143.13(15) . . . .
C9 N2 B1 F1 -74.1(2) . . . .
C6 N2 B1 F1 95.67(18) . . . .
C9 N2 B1 N1 168.29(16) . . . .
C6 N2 B1 N1 -21.9(2) . . . .
N3 C11 S1 C19 4.80(18) . . . .
C10 C11 S1 C19 -172.68(15) . . . .
